data_4114500
loop_
_publ_author_name
'Tamaki Nakano'
'Tohru Yade'

_publ_contact_author
;
        Tamaki Nakano
        Graduate School of Materials Science, Nara Institute 
        of Science and Technology (NAIST), Takayama-cho 
        8916-5, Ikoma, Nara 630-0101, Japan
;
_publ_contact_author_email nakano@ms.aist-nara.ac.jp.
_publ_contact_author_fax '81 743 72 6081'
_publ_contact_author_phone '81 743 72 6081'
_publ_section_title
;
 Synthesis, Structure, and Photophysical and Electrochemical Properties of
 a \p-Stacked Polymer
;
_journal_name_full 'Journal of the American Chemical Society'
_journal_page_first 15474
_journal_page_last 15484
_journal_paper_doi 10.1021/ja037836x
_journal_volume 125
_journal_year 2003
_chemical_formula_moiety 'C83 H62 '
_chemical_formula_sum 'C83 H62'
_chemical_formula_weight 1059.40
_space_group_IT_number 14
_symmetry_cell_setting monoclinic
_symmetry_Int_Tables_number 14
_symmetry_space_group_name_Hall '-P 2ybc'
_symmetry_space_group_name_H-M 'P 1 21/c 1'
_cell_angle_alpha 90
_cell_angle_beta 89.836(1)
_cell_angle_gamma 90
_cell_formula_units_Z 4
_cell_length_a 11.5072(5)
_cell_length_b 22.102(1)
_cell_length_c 27.047(2)
_cell_measurement_reflns_used 39120
_cell_measurement_temperature 296.2
_cell_measurement_theta_max 27.4
_cell_measurement_theta_min 1.2
_cell_volume 6878.9(7)
_computing_cell_refinement PROCESS-AUTO
_computing_data_collection PROCESS-AUTO
_computing_data_reduction 'teXsan Ver. 1.10'
_computing_publication_material 'teXsan Ver. 1.10'
_computing_structure_refinement 'teXsan Ver. 1.10'
_computing_structure_solution
;
SHELX97 (Sheldrick, 1997)
;
_diffrn_ambient_temperature 296.2
_diffrn_measurement_device RAXIS-RAPID
_diffrn_orient_matrix_UB_11 0.02207
_diffrn_orient_matrix_UB_12 0.02293
_diffrn_orient_matrix_UB_13 0.03043
_diffrn_orient_matrix_UB_21 -0.03738
_diffrn_orient_matrix_UB_22 0.03719
_diffrn_orient_matrix_UB_23 -0.01375
_diffrn_orient_matrix_UB_31 -0.07528
_diffrn_orient_matrix_UB_32 -0.01174
_diffrn_orient_matrix_UB_33 0.01587
_diffrn_radiation_detector 'scintillation counter'
_diffrn_radiation_monochromator graphite
_diffrn_radiation_source 'X-ray tube'
_diffrn_radiation_type 'Mo K\a'
_diffrn_radiation_wavelength 0.7107
_diffrn_reflns_av_R_equivalents 0.10174
_diffrn_reflns_limit_h_max 14
_diffrn_reflns_limit_h_min 0
_diffrn_reflns_limit_k_max 28
_diffrn_reflns_limit_k_min 0
_diffrn_reflns_limit_l_max 34
_diffrn_reflns_limit_l_min -34
_diffrn_reflns_number 46223
_diffrn_reflns_reduction_process 'Lp corrections applied'
_diffrn_reflns_theta_max 27.38
_diffrn_reflns_theta_min 0.75
_diffrn_standards_decay_% 0.00
_diffrn_standards_interval_count 0
_diffrn_standards_number 0
_exptl_absorpt_coefficient_mu 0.058
_exptl_crystal_colour colorless
_exptl_crystal_density_diffrn 1.023
_exptl_crystal_description block
_exptl_crystal_F_000 2240.00
_exptl_crystal_size_max 0.40
_exptl_crystal_size_mid 0.13
_exptl_crystal_size_min 0.10
_refine_diff_density_max 1.44
_refine_diff_density_min -1.06
_refine_ls_extinction_method none
_refine_ls_goodness_of_fit_all 1.741
_refine_ls_goodness_of_fit_ref 1.741
_refine_ls_hydrogen_treatment noref
_refine_ls_matrix_type full
_refine_ls_number_constraints 0
_refine_ls_number_parameters 748
_refine_ls_number_reflns 14863
_refine_ls_number_restraints 0
_refine_ls_R_factor_all 0.3550
_refine_ls_R_factor_gt 0.143
_refine_ls_shift/su_max 1.3689
_refine_ls_shift/su_mean 0.0000
_refine_ls_structure_factor_coef Fsqd
_refine_ls_weighting_details 'w = 1/[\s^2^(Fo) + 0.00063|Fo|^2^]'
_refine_ls_weighting_scheme sigma
_refine_ls_wR_factor_all 0.3409
_reflns_number_gt 14863
_reflns_number_total 14864
_reflns_threshold_expression I>-10.00\s(I)
_cod_data_source_file ja037836xsi20030808_093242.cif
_cod_data_source_block '_5(n=5)'
_cod_original_cell_volume 6879.1(5)
_cod_original_sg_symbol_H-M 'P 21/c '
_cod_original_formula_sum 'C83 H62 '
_cod_database_code 4114500

loop_
_symmetry_equiv_pos_as_xyz
'   +x,   +y,   +z'
'   -x,1/2+y,1/2-z'
'   -x,   -y,   -z'
'   +x,1/2-y,1/2+z'

loop_
_atom_site_label
_atom_site_fract_x
_atom_site_fract_y
_atom_site_fract_z
_atom_site_U_iso_or_equiv
_atom_site_occupancy
_atom_site_adp_type
_atom_site_calc_flag
C(1) 0.7472(7) 0.3116(4) 0.4749(3) 0.085(3) 1.000 Uani d
C(2) 0.7373(8) 0.3653(5) 0.5024(4) 0.114(4) 1.000 Uani d
C(3) 0.837(1) 0.3781(7) 0.5346(4) 0.156(6) 1.000 Uani d
C(4) 0.929(1) 0.3395(8) 0.5356(6) 0.151(6) 1.000 Uani d
C(5) 0.937(1) 0.2913(6) 0.5090(6) 0.154(6) 1.000 Uani d
C(6) 0.8445(8) 0.2761(4) 0.4784(4) 0.111(4) 1.000 Uani d
C(7) 0.6475(6) 0.2965(3) 0.4396(3) 0.078(3) 1.000 Uani d
C(8) 0.5503(5) 0.2543(3) 0.4615(2) 0.060(2) 1.000 Uani d
C(9) 0.6043(6) 0.1972(4) 0.4818(3) 0.069(3) 1.000 Uani d
C(10) 0.6674(7) 0.1539(5) 0.4571(4) 0.100(4) 1.000 Uani d
C(11) 0.7123(9) 0.1027(6) 0.4891(7) 0.169(6) 1.000 Uani d
C(12) 0.690(2) 0.114(1) 0.544(1) 0.26(1) 1.000 Uani d
C(13) 0.634(2) 0.147(1) 0.5586(9) 0.22(1) 1.000 Uani d
C(14) 0.5899(9) 0.1943(7) 0.5322(4) 0.119(5) 1.000 Uani d
C(15) 0.5250(8) 0.2482(8) 0.5478(4) 0.122(5) 1.000 Uani d
C(16) 0.491(1) 0.263(1) 0.5932(6) 0.23(1) 1.000 Uani d
C(17) 0.433(2) 0.310(2) 0.5985(8) 0.26(1) 1.000 Uani d
C(18) 0.398(1) 0.3516(9) 0.5588(9) 0.22(1) 1.000 Uani d
C(19) 0.4400(9) 0.3342(6) 0.5122(4) 0.139(5) 1.000 Uani d
C(20) 0.5002(7) 0.2814(5) 0.5072(4) 0.091(3) 1.000 Uani d
C(21) 0.4604(5) 0.2480(3) 0.4187(2) 0.060(2) 1.000 Uani d
C(22) 0.3664(5) 0.1964(3) 0.4189(2) 0.048(2) 1.000 Uani d
C(23) 0.4198(5) 0.1365(3) 0.4048(3) 0.055(2) 1.000 Uani d
C(24) 0.4825(5) 0.1209(3) 0.3627(2) 0.059(2) 1.000 Uani d
C(25) 0.5262(6) 0.0629(4) 0.3591(3) 0.075(3) 1.000 Uani d
C(26) 0.5091(7) 0.0204(4) 0.3952(4) 0.084(3) 1.000 Uani d
C(27) 0.4479(6) 0.0351(4) 0.4370(3) 0.073(3) 1.000 Uani d
C(28) 0.4032(5) 0.0930(3) 0.4430(3) 0.057(2) 1.000 Uani d
C(29) 0.3374(5) 0.1206(4) 0.4829(3) 0.059(2) 1.000 Uani d
C(30) 0.2983(6) 0.0973(4) 0.5270(3) 0.080(3) 1.000 Uani d
C(31) 0.2358(8) 0.1340(6) 0.5582(3) 0.103(4) 1.000 Uani d
C(32) 0.2120(6) 0.1946(6) 0.5468(3) 0.092(3) 1.000 Uani d
C(33) 0.2519(6) 0.2196(4) 0.5018(3) 0.074(3) 1.000 Uani d
C(34) 0.3157(5) 0.1815(4) 0.4698(2) 0.057(2) 1.000 Uani d
C(35) 0.2724(5) 0.2213(3) 0.3815(2) 0.047(2) 1.000 Uani d
C(36) 0.1814(5) 0.1789(3) 0.3575(2) 0.040(2) 1.000 Uani d
C(37) 0.2336(5) 0.1415(3) 0.3169(2) 0.044(2) 1.000 Uani d
C(38) 0.2947(5) 0.1586(3) 0.2756(3) 0.056(2) 1.000 Uani d
C(39) 0.3358(6) 0.1169(4) 0.2424(3) 0.070(3) 1.000 Uani d
C(40) 0.3179(7) 0.0578(5) 0.2512(3) 0.093(3) 1.000 Uani d
C(41) 0.2569(6) 0.0367(4) 0.2936(3) 0.081(3) 1.000 Uani d
C(42) 0.2162(5) 0.0810(3) 0.3256(2) 0.052(2) 1.000 Uani d
C(43) 0.1523(5) 0.0742(3) 0.3726(3) 0.057(2) 1.000 Uani d
C(44) 0.1106(7) 0.0216(3) 0.3979(3) 0.078(3) 1.000 Uani d
C(45) 0.0478(7) 0.0299(4) 0.4407(3) 0.087(3) 1.000 Uani d
C(46) 0.0273(6) 0.0861(5) 0.4593(3) 0.077(3) 1.000 Uani d
C(47) 0.0662(5) 0.1379(3) 0.4348(3) 0.060(2) 1.000 Uani d
C(48) 0.1308(5) 0.1313(3) 0.3912(2) 0.046(2) 1.000 Uani d
C(49) 0.0845(5) 0.2232(3) 0.3395(2) 0.045(2) 1.000 Uani d
C(50) -0.0096(5) 0.2045(3) 0.3007(2) 0.046(2) 1.000 Uani d
C(51) 0.0421(5) 0.2025(3) 0.2479(2) 0.055(2) 1.000 Uani d
C(52) 0.1033(5) 0.2477(3) 0.2227(2) 0.060(2) 1.000 Uani d
C(53) 0.1417(6) 0.2346(5) 0.1760(3) 0.084(3) 1.000 Uani d
C(54) 0.1233(7) 0.1801(6) 0.1546(3) 0.094(4) 1.000 Uani d
C(55) 0.0660(7) 0.1355(4) 0.1792(3) 0.091(3) 1.000 Uani d
C(56) 0.0227(5) 0.1458(4) 0.2269(3) 0.063(2) 1.000 Uani d
C(57) -0.0394(5) 0.1095(3) 0.2628(3) 0.061(2) 1.000 Uani d
C(58) -0.0814(7) 0.0515(4) 0.2586(4) 0.096(4) 1.000 Uani d
C(59) -0.1421(8) 0.0262(4) 0.2982(6) 0.113(5) 1.000 Uani d
C(60) -0.1602(7) 0.0577(5) 0.3399(4) 0.099(4) 1.000 Uani d
C(61) -0.1198(6) 0.1177(3) 0.3443(3) 0.068(3) 1.000 Uani d
C(62) -0.0571(5) 0.1421(3) 0.3054(3) 0.049(2) 1.000 Uani d
C(63) -0.1075(5) 0.2545(3) 0.3067(2) 0.054(2) 1.000 Uani d
C(64) -0.1982(5) 0.2671(3) 0.2655(2) 0.053(2) 1.000 Uani d
C(65) -0.1473(5) 0.3049(3) 0.2236(3) 0.055(2) 1.000 Uani d
C(66) -0.0898(6) 0.3578(3) 0.2252(3) 0.069(3) 1.000 Uani d
C(67) -0.0524(6) 0.3841(4) 0.1809(4) 0.086(3) 1.000 Uani d
C(68) -0.0715(7) 0.3562(4) 0.1371(4) 0.088(3) 1.000 Uani d
C(69) -0.1309(6) 0.3012(4) 0.1350(3) 0.079(3) 1.000 Uani d
C(70) -0.1694(5) 0.2761(3) 0.1788(3) 0.057(2) 1.000 Uani d
C(71) -0.2313(5) 0.2199(3) 0.1877(3) 0.060(2) 1.000 Uani d
C(72) -0.2746(7) 0.1767(4) 0.1554(3) 0.082(3) 1.000 Uani d
C(73) -0.3331(8) 0.1281(5) 0.1732(4) 0.100(4) 1.000 Uani d
C(74) -0.3472(6) 0.1213(4) 0.2229(4) 0.094(3) 1.000 Uani d
C(75) -0.3064(5) 0.1639(4) 0.2566(3) 0.069(3) 1.000 Uani d
C(76) -0.2469(5) 0.2129(3) 0.2386(3) 0.055(2) 1.000 Uani d
C(77) -0.2969(5) 0.3014(3) 0.2921(2) 0.066(2) 1.000 Uani d
C(78) -0.3928(5) 0.3254(3) 0.2583(3) 0.061(2) 1.000 Uani d
C(79) -0.3865(6) 0.3830(3) 0.2385(3) 0.089(3) 1.000 Uani d
C(80) -0.4766(8) 0.4059(4) 0.2090(4) 0.113(4) 1.000 Uani d
C(81) -0.5700(7) 0.3693(5) 0.1983(4) 0.119(4) 1.000 Uani d
C(82) -0.5775(7) 0.3110(4) 0.2170(4) 0.119(4) 1.000 Uani d
C(83) -0.4894(6) 0.2899(3) 0.2472(3) 0.087(3) 1.000 Uani d
H(1) 0.6664 0.3919 0.5014 0.145 1.000 Uiso c
H(2) 0.8364 0.4168 0.5534 0.180 1.000 Uiso c
H(3) 0.9930 0.3489 0.5574 0.180 1.000 Uiso c
H(4) 1.0072 0.2649 0.5111 0.200 1.000 Uiso c
H(5) 0.8483 0.2391 0.4590 0.138 1.000 Uiso c
H(6) 0.6125 0.3338 0.4279 0.103 1.000 Uiso c
H(7) 0.6810 0.2772 0.4105 0.103 1.000 Uiso c
H(8) 0.6790 0.1574 0.4204 0.124 1.000 Uiso c
H(9) 0.7581 0.0691 0.4709 0.201 1.000 Uiso c
H(10) 0.7267 0.0753 0.5561 0.243 1.000 Uiso c
H(11) 0.6283 0.1434 0.5965 0.205 1.000 Uiso c
H(12) 0.4986 0.2300 0.6241 0.241 1.000 Uiso c
H(13) 0.4119 0.3243 0.6285 0.235 1.000 Uiso c
H(14) 0.3553 0.3924 0.5648 0.249 1.000 Uiso c
H(15) 0.4251 0.3595 0.4806 0.173 1.000 Uiso c
H(16) 0.4207 0.2858 0.4166 0.072 1.000 Uiso c
H(17) 0.5059 0.2431 0.3889 0.072 1.000 Uiso c
H(18) 0.4954 0.1504 0.3365 0.073 1.000 Uiso c
H(19) 0.5727 0.0529 0.3301 0.093 1.000 Uiso c
H(20) 0.5407 -0.0206 0.3905 0.104 1.000 Uiso c
H(21) 0.4362 0.0047 0.4623 0.094 1.000 Uiso c
H(22) 0.3152 0.0549 0.5361 0.103 1.000 Uiso c
H(23) 0.2062 0.1171 0.5890 0.127 1.000 Uiso c
H(24) 0.1684 0.2210 0.5698 0.112 1.000 Uiso c
H(25) 0.2357 0.2617 0.4918 0.093 1.000 Uiso c
H(26) 0.2299 0.2525 0.3995 0.062 1.000 Uiso c
H(27) 0.3139 0.2414 0.3555 0.062 1.000 Uiso c
H(28) 0.3098 0.2020 0.2708 0.074 1.000 Uiso c
H(29) 0.3780 0.1289 0.2127 0.085 1.000 Uiso c
H(30) 0.3496 0.0290 0.2281 0.109 1.000 Uiso c
H(31) 0.2427 -0.0061 0.2992 0.103 1.000 Uiso c
H(32) 0.1267 -0.0186 0.3845 0.092 1.000 Uiso c
H(33) 0.0158 -0.0048 0.4581 0.105 1.000 Uiso c
H(34) -0.0152 0.0914 0.4911 0.092 1.000 Uiso c
H(35) 0.0511 0.1779 0.4475 0.077 1.000 Uiso c
H(36) 0.0446 0.2376 0.3687 0.058 1.000 Uiso c
H(37) 0.1250 0.2582 0.3257 0.058 1.000 Uiso c
H(38) 0.1176 0.2877 0.2385 0.078 1.000 Uiso c
H(39) 0.1816 0.2656 0.1565 0.100 1.000 Uiso c
H(40) 0.1526 0.1709 0.1211 0.107 1.000 Uiso c
H(41) 0.0535 0.0957 0.1641 0.109 1.000 Uiso c
H(42) -0.0725 0.0284 0.2269 0.118 1.000 Uiso c
H(43) -0.1693 -0.0155 0.2964 0.137 1.000 Uiso c
H(44) -0.2029 0.0406 0.3680 0.122 1.000 Uiso c
H(45) -0.1362 0.1417 0.3746 0.086 1.000 Uiso c
H(46) -0.1509 0.2440 0.3359 0.071 1.000 Uiso c
H(47) -0.0679 0.2916 0.3128 0.071 1.000 Uiso c
H(48) -0.0765 0.3773 0.2578 0.088 1.000 Uiso c
H(49) -0.0134 0.4241 0.1817 0.108 1.000 Uiso c
H(50) -0.0429 0.3744 0.1062 0.113 1.000 Uiso c
H(51) -0.1442 0.2802 0.1034 0.097 1.000 Uiso c
H(52) -0.2652 0.1831 0.1196 0.106 1.000 Uiso c
H(53) -0.3642 0.0974 0.1505 0.126 1.000 Uiso c
H(54) -0.3888 0.0850 0.2359 0.117 1.000 Uiso c
H(55) -0.3180 0.1593 0.2921 0.087 1.000 Uiso c
H(56) -0.3319 0.2750 0.3166 0.085 1.000 Uiso c
H(57) -0.2642 0.3352 0.3104 0.085 1.000 Uiso c
H(58) -0.3159 0.4078 0.2441 0.108 1.000 Uiso c
H(59) -0.4712 0.4481 0.1955 0.127 1.000 Uiso c
H(60) -0.6351 0.3875 0.1802 0.143 1.000 Uiso c
H(61) -0.6414 0.2852 0.2067 0.144 1.000 Uiso c
H(62) -0.4950 0.2493 0.2624 0.107 1.000 Uiso c

loop_
_atom_site_aniso_label
_atom_site_aniso_U_11
_atom_site_aniso_U_22
_atom_site_aniso_U_33
_atom_site_aniso_U_12
_atom_site_aniso_U_13
_atom_site_aniso_U_23
C(1) 0.075(6) 0.126(8) 0.053(5) -0.037(5) -0.004(4) 0.000(5)
C(2) 0.099(7) 0.126(8) 0.117(9) -0.035(6) -0.008(6) -0.015(7)
C(3) 0.15(1) 0.20(1) 0.11(1) -0.08(1) -0.014(9) -0.07(1)
C(4) 0.10(1) 0.21(2) 0.15(1) -0.02(1) -0.058(9) 0.00(1)
C(5) 0.11(1) 0.16(1) 0.20(2) -0.010(9) -0.036(9) -0.01(1)
C(6) 0.048(5) 0.133(8) 0.152(9) -0.007(5) -0.036(5) -0.000(7)
C(7) 0.066(5) 0.098(6) 0.071(6) -0.030(4) -0.018(4) -0.005(5)
C(8) 0.038(4) 0.096(6) 0.047(4) -0.013(4) -0.010(3) -0.005(4)
C(9) 0.038(4) 0.100(6) 0.068(6) -0.019(4) -0.023(4) 0.014(5)
C(10) 0.058(6) 0.116(8) 0.128(9) -0.010(5) -0.044(5) -0.005(7)
C(11) 0.059(7) 0.099(8) 0.35(2) 0.004(5) -0.11(1) -0.03(1)
C(12) 0.16(2) 0.23(2) 0.38(4) -0.12(2) -0.20(3) 0.16(3)
C(13) 0.11(1) 0.38(4) 0.18(2) -0.10(2) -0.11(1) 0.19(2)
C(14) 0.074(7) 0.22(1) 0.068(7) -0.077(7) -0.038(6) 0.042(9)
C(15) 0.058(6) 0.26(2) 0.043(6) -0.049(8) -0.008(5) -0.031(9)
C(16) 0.12(1) 0.49(4) 0.09(1) -0.13(2) 0.036(9) -0.13(2)
C(17) 0.09(2) 0.52(5) 0.15(2) -0.10(2) 0.04(1) -0.24(2)
C(18) 0.077(9) 0.28(2) 0.31(3) -0.00(1) -0.01(1) -0.21(2)
C(19) 0.074(7) 0.19(1) 0.15(1) -0.019(7) 0.005(7) -0.10(1)
C(20) 0.051(5) 0.146(9) 0.076(7) -0.023(5) -0.009(5) -0.045(7)
C(21) 0.041(4) 0.084(5) 0.054(4) -0.010(3) -0.013(3) 0.001(4)
C(22) 0.037(4) 0.068(5) 0.039(4) -0.002(3) -0.005(3) 0.001(4)
C(23) 0.031(3) 0.078(5) 0.055(5) -0.001(3) -0.014(3) 0.009(4)
C(24) 0.034(4) 0.096(6) 0.048(5) -0.000(4) -0.006(3) 0.003(4)
C(25) 0.049(5) 0.109(7) 0.068(6) 0.018(4) -0.014(4) -0.020(5)
C(26) 0.074(6) 0.097(7) 0.082(7) 0.017(5) -0.028(5) -0.004(6)
C(27) 0.057(5) 0.074(6) 0.088(7) 0.001(4) -0.030(4) 0.027(5)
C(28) 0.035(4) 0.077(5) 0.060(5) -0.010(3) -0.018(3) 0.023(4)
C(29) 0.048(4) 0.087(6) 0.043(5) -0.008(4) -0.013(3) 0.011(4)
C(30) 0.063(5) 0.125(7) 0.050(5) -0.014(5) -0.010(4) 0.034(5)
C(31) 0.073(6) 0.18(1) 0.053(6) -0.014(7) -0.013(5) 0.037(7)
C(32) 0.053(5) 0.19(1) 0.038(5) -0.007(6) -0.000(4) -0.023(6)
C(33) 0.048(4) 0.112(6) 0.061(5) -0.001(4) -0.018(4) -0.005(5)
C(34) 0.035(4) 0.094(6) 0.041(4) -0.006(3) -0.012(3) -0.002(4)
C(35) 0.035(3) 0.061(4) 0.046(4) -0.003(3) -0.016(3) 0.003(3)
C(36) 0.036(3) 0.051(4) 0.034(3) -0.003(3) -0.007(3) 0.008(3)
C(37) 0.034(3) 0.056(4) 0.041(4) -0.004(3) -0.011(3) 0.013(3)
C(38) 0.034(4) 0.077(5) 0.056(5) 0.009(3) -0.011(3) 0.010(4)
C(39) 0.060(5) 0.096(6) 0.054(5) 0.017(4) -0.001(4) 0.003(5)
C(40) 0.074(6) 0.149(9) 0.056(6) 0.038(6) -0.004(5) -0.032(6)
C(41) 0.063(5) 0.084(6) 0.095(7) 0.012(4) -0.027(5) -0.015(6)
C(42) 0.036(4) 0.072(5) 0.048(4) 0.003(3) -0.008(3) -0.002(4)
C(43) 0.040(4) 0.062(5) 0.068(5) -0.002(3) -0.022(3) 0.013(4)
C(44) 0.080(5) 0.061(5) 0.092(7) -0.013(4) -0.034(5) 0.028(5)
C(45) 0.089(6) 0.105(8) 0.066(6) -0.027(5) -0.007(5) 0.039(6)
C(46) 0.065(5) 0.114(7) 0.053(5) -0.020(5) -0.009(4) 0.027(5)
C(47) 0.047(4) 0.087(6) 0.047(4) -0.004(4) -0.008(3) 0.010(4)
C(48) 0.036(4) 0.062(4) 0.041(4) -0.002(3) -0.013(3) 0.003(4)
C(49) 0.037(3) 0.057(4) 0.041(4) 0.002(3) -0.012(3) 0.008(3)
C(50) 0.033(3) 0.072(5) 0.034(4) -0.000(3) -0.009(3) 0.006(3)
C(51) 0.030(3) 0.087(5) 0.046(4) 0.015(3) -0.013(3) 0.003(4)
C(52) 0.039(4) 0.102(6) 0.039(4) 0.004(4) -0.005(3) 0.019(4)
C(53) 0.046(5) 0.160(9) 0.047(5) 0.002(5) -0.002(4) 0.037(6)
C(54) 0.054(5) 0.18(1) 0.053(6) 0.009(6) -0.005(4) -0.010(7)
C(55) 0.067(6) 0.141(9) 0.065(6) 0.024(5) -0.020(5) -0.046(6)
C(56) 0.043(4) 0.080(5) 0.065(5) 0.011(4) -0.022(4) -0.014(5)
C(57) 0.050(4) 0.051(5) 0.083(6) -0.006(3) -0.021(4) 0.002(5)
C(58) 0.060(5) 0.091(7) 0.136(9) -0.002(5) -0.032(5) -0.022(6)
C(59) 0.075(7) 0.078(7) 0.19(1) -0.019(5) -0.045(8) 0.023(8)
C(60) 0.049(5) 0.119(9) 0.130(9) -0.024(5) -0.035(5) 0.060(7)
C(61) 0.050(4) 0.069(5) 0.086(6) -0.003(4) -0.028(4) 0.018(5)
C(62) 0.037(4) 0.055(4) 0.056(5) -0.003(3) -0.012(3) 0.018(4)
C(63) 0.048(4) 0.075(5) 0.040(4) 0.012(3) -0.004(3) 0.007(4)
C(64) 0.036(4) 0.082(5) 0.041(4) 0.013(3) -0.009(3) 0.007(4)
C(65) 0.040(4) 0.067(5) 0.059(5) 0.005(3) -0.011(3) 0.018(4)
C(66) 0.067(5) 0.063(5) 0.077(6) 0.002(4) -0.016(4) 0.013(5)
C(67) 0.062(5) 0.076(6) 0.120(9) -0.004(4) -0.010(5) 0.031(6)
C(68) 0.082(6) 0.096(7) 0.085(7) -0.001(5) 0.005(5) 0.033(6)
C(69) 0.071(5) 0.112(7) 0.054(5) 0.012(5) -0.014(4) 0.017(5)
C(70) 0.053(4) 0.077(5) 0.042(4) 0.013(4) -0.006(3) 0.022(4)
C(71) 0.050(4) 0.081(5) 0.048(5) 0.003(4) -0.019(3) -0.000(4)
C(72) 0.083(6) 0.100(7) 0.062(5) 0.007(5) -0.028(5) -0.005(5)
C(73) 0.094(7) 0.104(8) 0.104(8) -0.010(5) -0.042(6) -0.003(7)
C(74) 0.060(5) 0.073(6) 0.15(1) -0.011(4) -0.043(6) 0.017(7)
C(75) 0.037(4) 0.093(6) 0.077(6) -0.004(4) -0.012(4) 0.022(5)
C(76) 0.034(4) 0.073(5) 0.058(5) 0.005(3) -0.017(3) 0.007(4)
C(77) 0.045(4) 0.102(6) 0.050(4) 0.016(4) -0.012(3) 0.008(4)
C(78) 0.048(4) 0.076(5) 0.058(5) 0.010(4) -0.008(3) 0.018(4)
C(79) 0.071(5) 0.068(5) 0.128(8) -0.006(4) -0.024(5) 0.023(6)
C(80) 0.088(7) 0.085(6) 0.17(1) 0.011(5) -0.058(6) 0.049(7)
C(81) 0.069(6) 0.143(9) 0.145(9) -0.002(6) -0.061(6) 0.052(8)
C(82) 0.074(6) 0.113(8) 0.17(1) -0.013(5) -0.065(6) 0.056(7)
C(83) 0.053(5) 0.085(6) 0.122(7) -0.009(4) -0.022(5) 0.030(5)

loop_
_atom_type_symbol
_atom_type_oxidation_number
_atom_type_number_in_cell
_atom_type_scat_dispersion_real
_atom_type_scat_dispersion_imag
_atom_type_scat_source
C 0 332 0.002 0.002
;International Tables for Crystallography
(1992, Vol. C, Table 6.1.1.2)
;
H 0 248 0.000 0.000
;International Tables for Crystallography
(1992, Vol. C, Table 6.1.1.2)
;

loop_
_geom_angle_atom_site_label_1
_geom_angle_atom_site_label_2
_geom_angle_atom_site_label_3
_geom_angle
_geom_angle_publ_flag
C(2) C(1) C(6) 120.8(8) ?
C(2) C(1) C(7) 117.0(9) ?
C(6) C(1) C(7) 122.1(9) ?
C(1) C(2) C(3) 114(1) ?
C(1) C(2) H(1) 122.9 no
C(3) C(2) H(1) 122.5 no
C(2) C(3) C(4) 120(1) ?
C(2) C(3) H(2) 117.5 no
C(4) C(3) H(2) 122.4 no
C(3) C(4) C(5) 124(1) ?
C(3) C(4) H(3) 118.0 no
C(5) C(4) H(3) 118.1 no
C(4) C(5) C(6) 119(1) ?
C(4) C(5) H(4) 120.1 no
C(6) C(5) H(4) 120.9 no
C(1) C(6) C(5) 122(1) ?
C(1) C(6) H(5) 118.7 no
C(5) C(6) H(5) 119.5 no
C(1) C(7) C(8) 115.3(6) ?
C(1) C(7) H(6) 109.3 no
C(1) C(7) H(7) 107.8 no
C(8) C(7) H(6) 109.3 no
C(8) C(7) H(7) 109.0 no
H(6) C(7) H(7) 105.7 no
C(7) C(8) C(9) 109.8(5) ?
C(7) C(8) C(20) 110.4(6) ?
C(7) C(8) C(21) 104.2(5) ?
C(9) C(8) C(20) 101.2(7) ?
C(9) C(8) C(21) 117.9(6) ?
C(20) C(8) C(21) 113.4(6) ?
C(8) C(9) C(10) 128.6(8) ?
C(8) C(9) C(14) 110.5(9) ?
C(10) C(9) C(14) 121(1) ?
C(9) C(10) C(11) 115(1) ?
C(9) C(10) H(8) 119.6 no
C(11) C(10) H(8) 125.3 no
C(10) C(11) C(12) 112(1) ?
C(10) C(11) H(9) 115.9 no
C(12) C(11) H(9) 131.4 no
C(11) C(12) C(13) 125(3) ?
C(11) C(12) H(10) 96.7 no
C(13) C(12) H(10) 136.4 no
C(12) C(13) C(14) 124(3) ?
C(12) C(13) H(11) 110.7 no
C(14) C(13) H(11) 124.2 no
C(9) C(14) C(13) 121(2) ?
C(9) C(14) C(15) 108(1) ?
C(13) C(14) C(15) 131(2) ?
C(14) C(15) C(16) 128(2) ?
C(14) C(15) C(20) 108.4(9) ?
C(16) C(15) C(20) 124(2) ?
C(15) C(16) C(17) 118(3) ?
C(15) C(16) H(12) 120.3 no
C(17) C(16) H(12) 120.5 no
C(16) C(17) C(18) 126(2) ?
C(16) C(17) H(13) 122.6 no
C(18) C(17) H(13) 111.3 no
C(17) C(18) C(19) 113(2) ?
C(17) C(18) H(14) 124.1 no
C(19) C(18) H(14) 122.5 no
C(18) C(19) C(20) 120(2) ?
C(18) C(19) H(15) 122.5 no
C(20) C(19) H(15) 117.8 no
C(8) C(20) C(15) 112(1) ?
C(8) C(20) C(19) 128(1) ?
C(15) C(20) C(19) 120(1) ?
C(8) C(21) C(22) 121.2(6) ?
C(8) C(21) H(16) 106.6 no
C(8) C(21) H(17) 105.7 no
C(22) C(21) H(16) 107.8 no
C(22) C(21) H(17) 107.0 no
H(16) C(21) H(17) 107.9 no
C(21) C(22) C(23) 110.9(5) ?
C(21) C(22) C(34) 114.8(5) ?
C(21) C(22) C(35) 102.5(5) ?
C(23) C(22) C(34) 101.2(5) ?
C(23) C(22) C(35) 115.0(5) ?
C(34) C(22) C(35) 113.0(5) ?
C(22) C(23) C(24) 129.5(6) ?
C(22) C(23) C(28) 110.7(6) ?
C(24) C(23) C(28) 119.8(7) ?
C(23) C(24) C(25) 118.4(7) ?
C(23) C(24) H(18) 120.6 no
C(25) C(24) H(18) 121.0 no
C(24) C(25) C(26) 122.3(7) ?
C(24) C(25) H(19) 117.8 no
C(26) C(25) H(19) 119.9 no
C(25) C(26) C(27) 120.0(8) ?
C(25) C(26) H(20) 119.0 no
C(27) C(26) H(20) 120.9 no
C(26) C(27) C(28) 120.3(7) ?
C(26) C(27) H(21) 119.3 no
C(28) C(27) H(21) 120.4 no
C(23) C(28) C(27) 119.2(7) ?
C(23) C(28) C(29) 109.0(6) ?
C(27) C(28) C(29) 131.8(7) ?
C(28) C(29) C(30) 131.1(8) ?
C(28) C(29) C(34) 107.8(6) ?
C(30) C(29) C(34) 121.2(7) ?
C(29) C(30) C(31) 118.7(8) ?
C(29) C(30) H(22) 120.5 no
C(31) C(30) H(22) 120.7 no
C(30) C(31) C(32) 122.2(8) ?
C(30) C(31) H(23) 118.7 no
C(32) C(31) H(23) 119.1 no
C(31) C(32) C(33) 120.0(8) ?
C(31) C(32) H(24) 121.6 no
C(33) C(32) H(24) 118.4 no
C(32) C(33) C(34) 117.5(8) ?
C(32) C(33) H(25) 122.9 no
C(34) C(33) H(25) 119.5 no
C(22) C(34) C(29) 111.3(6) ?
C(22) C(34) C(33) 128.4(7) ?
C(29) C(34) C(33) 120.3(6) ?
C(22) C(35) C(36) 121.4(5) ?
C(22) C(35) H(26) 105.7 no
C(22) C(35) H(27) 106.9 no
C(36) C(35) H(26) 107.4 no
C(36) C(35) H(27) 108.0 no
H(26) C(35) H(27) 106.6 no
C(35) C(36) C(37) 111.7(5) ?
C(35) C(36) C(48) 115.4(5) ?
C(35) C(36) C(49) 103.7(4) ?
C(37) C(36) C(48) 102.2(5) ?
C(37) C(36) C(49) 113.7(5) ?
C(48) C(36) C(49) 110.5(5) ?
C(36) C(37) C(38) 130.4(6) ?
C(36) C(37) C(42) 110.8(5) ?
C(38) C(37) C(42) 118.8(6) ?
C(37) C(38) C(39) 121.6(7) ?
C(37) C(38) H(28) 117.9 no
C(39) C(38) H(28) 120.5 no
C(38) C(39) C(40) 119.0(7) ?
C(38) C(39) H(29) 121.8 no
C(40) C(39) H(29) 119.2 no
C(39) C(40) C(41) 122.6(8) ?
C(39) C(40) H(30) 118.1 no
C(41) C(40) H(30) 119.3 no
C(40) C(41) C(42) 115.8(7) ?
C(40) C(41) H(31) 122.0 no
C(42) C(41) H(31) 122.2 no
C(37) C(42) C(41) 122.2(7) ?
C(37) C(42) C(43) 108.5(6) ?
C(41) C(42) C(43) 129.3(7) ?
C(42) C(43) C(44) 131.3(7) ?
C(42) C(43) C(48) 108.1(6) ?
C(44) C(43) C(48) 120.6(7) ?
C(43) C(44) C(45) 117.9(7) ?
C(43) C(44) H(32) 119.9 no
C(45) C(44) H(32) 122.1 no
C(44) C(45) C(46) 121.6(8) ?
C(44) C(45) H(33) 120.0 no
C(46) C(45) H(33) 118.4 no
C(45) C(46) C(47) 121.2(7) ?
C(45) C(46) H(34) 120.7 no
C(47) C(46) H(34) 118.1 no
C(46) C(47) C(48) 119.0(7) ?
C(46) C(47) H(35) 121.7 no
C(48) C(47) H(35) 119.4 no
C(36) C(48) C(43) 110.4(5) ?
C(36) C(48) C(47) 129.8(6) ?
C(43) C(48) C(47) 119.8(6) ?
C(36) C(49) C(50) 122.7(5) ?
C(36) C(49) H(36) 106.9 no
C(36) C(49) H(37) 105.9 no
C(50) C(49) H(36) 107.9 no
C(50) C(49) H(37) 106.4 no
H(36) C(49) H(37) 105.9 no
C(49) C(50) C(51) 111.2(5) ?
C(49) C(50) C(62) 116.2(5) ?
C(49) C(50) C(63) 104.0(5) ?
C(51) C(50) C(62) 101.0(5) ?
C(51) C(50) C(63) 112.7(5) ?
C(62) C(50) C(63) 112.1(5) ?
C(50) C(51) C(52) 128.4(6) ?
C(50) C(51) C(56) 109.9(6) ?
C(52) C(51) C(56) 121.7(7) ?
C(51) C(52) C(53) 117.4(7) ?
C(51) C(52) H(38) 120.6 no
C(53) C(52) H(38) 122.0 no
C(52) C(53) C(54) 122.2(8) ?
C(52) C(53) H(39) 120.0 no
C(54) C(53) H(39) 117.7 no
C(53) C(54) C(55) 120.8(8) ?
C(53) C(54) H(40) 121.5 no
C(55) C(54) H(40) 117.6 no
C(54) C(55) C(56) 120.3(8) ?
C(54) C(55) H(41) 121.2 no
C(56) C(55) H(41) 118.5 no
C(51) C(56) C(55) 117.6(8) ?
C(51) C(56) C(57) 107.8(7) ?
C(55) C(56) C(57) 134.6(8) ?
C(56) C(57) C(58) 129.4(8) ?
C(56) C(57) C(62) 110.1(6) ?
C(58) C(57) C(62) 120.5(8) ?
C(57) C(58) C(59) 119.1(9) ?
C(57) C(58) H(42) 120.7 no
C(59) C(58) H(42) 120.1 no
C(58) C(59) C(60) 120.9(9) ?
C(58) C(59) H(43) 120.1 no
C(60) C(59) H(43) 119.0 no
C(59) C(60) C(61) 120.6(9) ?
C(59) C(60) H(44) 121.8 no
C(61) C(60) H(44) 117.6 no
C(60) C(61) C(62) 118.2(8) ?
C(60) C(61) H(45) 120.6 no
C(62) C(61) H(45) 121.2 no
C(50) C(62) C(57) 111.2(6) ?
C(50) C(62) C(61) 128.0(7) ?
C(57) C(62) C(61) 120.6(7) ?
C(50) C(63) C(64) 122.0(5) ?
C(50) C(63) H(46) 106.5 no
C(50) C(63) H(47) 106.1 no
C(64) C(63) H(46) 106.5 no
C(64) C(63) H(47) 107.0 no
H(46) C(63) H(47) 108.2 no
C(63) C(64) C(65) 112.0(5) ?
C(63) C(64) C(76) 117.0(5) ?
C(63) C(64) C(77) 104.3(5) ?
C(65) C(64) C(76) 102.7(5) ?
C(65) C(64) C(77) 111.1(5) ?
C(76) C(64) C(77) 109.9(5) ?
C(64) C(65) C(66) 129.9(7) ?
C(64) C(65) C(70) 109.0(6) ?
C(66) C(65) C(70) 121.1(7) ?
C(65) C(66) C(67) 119.0(8) ?
C(65) C(66) H(48) 119.0 no
C(67) C(66) H(48) 122.0 no
C(66) C(67) C(68) 120.6(8) ?
C(66) C(67) H(49) 119.4 no
C(68) C(67) H(49) 120.0 no
C(67) C(68) C(69) 120.9(8) ?
C(67) C(68) H(50) 120.1 no
C(69) C(68) H(50) 119.0 no
C(68) C(69) C(70) 118.1(8) ?
C(68) C(69) H(51) 121.5 no
C(70) C(69) H(51) 120.4 no
C(65) C(70) C(69) 120.3(7) ?
C(65) C(70) C(71) 109.7(6) ?
C(69) C(70) C(71) 130.0(8) ?
C(70) C(71) C(72) 131.3(7) ?
C(70) C(71) C(76) 108.7(6) ?
C(72) C(71) C(76) 119.9(7) ?
C(71) C(72) C(73) 120.1(8) ?
C(71) C(72) H(52) 118.8 no
C(73) C(72) H(52) 121.1 no
C(72) C(73) C(74) 119.7(9) ?
C(72) C(73) H(53) 120.4 no
C(74) C(73) H(53) 120.0 no
C(73) C(74) C(75) 122.2(8) ?
C(73) C(74) H(54) 119.5 no
C(75) C(74) H(54) 118.3 no
C(74) C(75) C(76) 118.0(8) ?
C(74) C(75) H(55) 121.9 no
C(76) C(75) H(55) 120.0 no
C(64) C(76) C(71) 109.8(6) ?
C(64) C(76) C(75) 129.9(7) ?
C(71) C(76) C(75) 120.1(7) ?
C(64) C(77) C(78) 114.9(5) ?
C(64) C(77) H(56) 109.1 no
C(64) C(77) H(57) 109.3 no
C(78) C(77) H(56) 108.5 no
C(78) C(77) H(57) 108.6 no
H(56) C(77) H(57) 106.1 no
C(77) C(78) C(79) 120.8(7) ?
C(77) C(78) C(83) 120.8(7) ?
C(79) C(78) C(83) 118.4(6) ?
C(78) C(79) C(80) 120.8(7) ?
C(78) C(79) H(58) 119.4 no
C(80) C(79) H(58) 119.7 no
C(79) C(80) C(81) 119.1(8) ?
C(79) C(80) H(59) 119.6 no
C(81) C(80) H(59) 121.2 no
C(80) C(81) C(82) 121.2(7) ?
C(80) C(81) H(60) 117.5 no
C(82) C(81) H(60) 120.9 no
C(81) C(82) C(83) 118.8(8) ?
C(81) C(82) H(61) 119.2 no
C(83) C(82) H(61) 121.8 no
C(78) C(83) C(82) 121.6(7) ?
C(78) C(83) H(62) 118.1 no
C(82) C(83) H(62) 120.2 no

loop_
_geom_bond_atom_site_label_1
_geom_bond_atom_site_label_2
_geom_bond_distance
_geom_bond_publ_flag
C(1) C(2) 1.41(1) ?
C(1) C(6) 1.37(1) ?
C(1) C(7) 1.53(1) ?
C(2) C(3) 1.47(1) ?
C(2) H(1) 1.01 no
C(3) C(4) 1.36(2) ?
C(3) H(2) 0.99 no
C(4) C(5) 1.29(2) ?
C(4) H(3) 0.97 no
C(5) C(6) 1.39(1) ?
C(5) H(4) 1.00 no
C(6) H(5) 0.97 no
C(7) C(8) 1.571(9) ?
C(7) H(6) 0.97 no
C(7) H(7) 0.97 no
C(8) C(9) 1.51(1) ?
C(8) C(20) 1.49(1) ?
C(8) C(21) 1.562(8) ?
C(9) C(10) 1.37(1) ?
C(9) C(14) 1.37(1) ?
C(10) C(11) 1.51(2) ?
C(10) H(8) 1.01 no
C(11) C(12) 1.52(3) ?
C(11) H(9) 1.04 no
C(12) C(13) 1.06(5) ?
C(12) H(10) 1.00 no
C(13) C(14) 1.36(2) ?
C(13) H(11) 1.03 no
C(14) C(15) 1.47(1) ?
C(15) C(16) 1.33(2) ?
C(15) C(20) 1.35(1) ?
C(16) C(17) 1.24(4) ?
C(16) H(12) 1.12 no
C(17) C(18) 1.47(4) ?
C(17) H(13) 0.90 no
C(18) C(19) 1.40(2) ?
C(18) H(14) 1.04 no
C(19) C(20) 1.36(1) ?
C(19) H(15) 1.04 no
C(21) C(22) 1.573(8) ?
C(21) H(16) 0.95 no
C(21) H(17) 0.97 no
C(22) C(23) 1.507(9) ?
C(22) C(34) 1.529(8) ?
C(22) C(35) 1.582(8) ?
C(23) C(24) 1.390(9) ?
C(23) C(28) 1.425(9) ?
C(24) C(25) 1.38(1) ?
C(24) H(18) 0.97 no
C(25) C(26) 1.37(1) ?
C(25) H(19) 0.97 no
C(26) C(27) 1.37(1) ?
C(26) H(20) 0.99 no
C(27) C(28) 1.389(9) ?
C(27) H(21) 0.97 no
C(28) C(29) 1.451(9) ?
C(29) C(30) 1.373(9) ?
C(29) C(34) 1.415(9) ?
C(30) C(31) 1.37(1) ?
C(30) H(22) 0.99 no
C(31) C(32) 1.40(1) ?
C(31) H(23) 0.97 no
C(32) C(33) 1.41(1) ?
C(32) H(24) 0.99 no
C(33) C(34) 1.412(9) ?
C(33) H(25) 0.99 no
C(35) C(36) 1.549(7) ?
C(35) H(26) 0.98 no
C(35) H(27) 0.96 no
C(36) C(37) 1.498(8) ?
C(36) C(48) 1.508(8) ?
C(36) C(49) 1.561(7) ?
C(37) C(38) 1.371(8) ?
C(37) C(42) 1.373(8) ?
C(38) C(39) 1.373(9) ?
C(38) H(28) 0.98 no
C(39) C(40) 1.34(1) ?
C(39) H(29) 0.97 no
C(40) C(41) 1.42(1) ?
C(40) H(30) 0.96 no
C(41) C(42) 1.387(9) ?
C(41) H(31) 0.97 no
C(42) C(43) 1.475(9) ?
C(43) C(44) 1.431(9) ?
C(43) C(48) 1.381(8) ?
C(44) C(45) 1.38(1) ?
C(44) H(32) 0.98 no
C(45) C(46) 1.36(1) ?
C(45) H(33) 0.97 no
C(46) C(47) 1.39(1) ?
C(46) H(34) 1.00 no
C(47) C(48) 1.399(8) ?
C(47) H(35) 0.97 no
C(49) C(50) 1.565(8) ?
C(49) H(36) 0.97 no
C(49) H(37) 0.98 no
C(50) C(51) 1.548(8) ?
C(50) C(62) 1.490(8) ?
C(50) C(63) 1.585(8) ?
C(51) C(52) 1.398(9) ?
C(51) C(56) 1.395(9) ?
C(52) C(53) 1.37(1) ?
C(52) H(38) 1.00 no
C(53) C(54) 1.35(1) ?
C(53) H(39) 0.98 no
C(54) C(55) 1.36(1) ?
C(54) H(40) 0.99 no
C(55) C(56) 1.40(1) ?
C(55) H(41) 0.98 no
C(56) C(57) 1.447(9) ?
C(57) C(58) 1.37(1) ?
C(57) C(62) 1.374(9) ?
C(58) C(59) 1.39(1) ?
C(58) H(42) 1.00 no
C(59) C(60) 1.34(1) ?
C(59) H(43) 0.97 no
C(60) C(61) 1.41(1) ?
C(60) H(44) 0.98 no
C(61) C(62) 1.383(9) ?
C(61) H(45) 0.99 no
C(63) C(64) 1.555(8) ?
C(63) H(46) 0.96 no
C(63) H(47) 0.95 no
C(64) C(65) 1.523(8) ?
C(64) C(76) 1.509(9) ?
C(64) C(77) 1.543(8) ?
C(65) C(66) 1.344(9) ?
C(65) C(70) 1.393(9) ?
C(66) C(67) 1.40(1) ?
C(66) H(48) 0.99 no
C(67) C(68) 1.35(1) ?
C(67) H(49) 0.99 no
C(68) C(69) 1.40(1) ?
C(68) H(50) 0.98 no
C(69) C(70) 1.380(9) ?
C(69) H(51) 0.98 no
C(70) C(71) 1.451(9) ?
C(71) C(72) 1.39(1) ?
C(71) C(76) 1.396(9) ?
C(72) C(73) 1.36(1) ?
C(72) H(52) 0.99 no
C(73) C(74) 1.36(1) ?
C(73) H(53) 0.98 no
C(74) C(75) 1.39(1) ?
C(74) H(54) 1.00 no
C(75) C(76) 1.370(9) ?
C(75) H(55) 0.98 no
C(77) C(78) 1.531(8) ?
C(77) H(56) 0.97 no
C(77) H(57) 0.97 no
C(78) C(79) 1.384(9) ?
C(78) C(83) 1.393(9) ?
C(79) C(80) 1.41(1) ?
C(79) H(58) 0.99 no
C(80) C(81) 1.38(1) ?
C(80) H(59) 1.00 no
C(81) C(82) 1.39(1) ?
C(81) H(60) 0.98 no
C(82) C(83) 1.38(1) ?
C(82) H(61) 0.97 no
C(83) H(62) 0.99 no

loop_
_geom_contact_atom_site_label_1
_geom_contact_atom_site_label_2
_geom_contact_distance
_geom_contact_site_symmetry_2
_geom_contact_publ_flag
C(13) C(69) 3.59(2) 4_655 no
C(16) C(72) 3.45(2) 4_655 no

loop_
_geom_torsion_atom_site_label_1
_geom_torsion_atom_site_label_2
_geom_torsion_atom_site_label_3
_geom_torsion_atom_site_label_4
_geom_torsion
_geom_torsion_publ_flag
C(1) C(2) C(3) C(4) 0(2) no
C(1) C(6) C(5) C(4) 2(2) no
C(1) C(7) C(8) C(9) -54.1(9) no
C(1) C(7) C(8) C(20) 57(1) no
C(1) C(7) C(8) C(21) 178.7(7) no
C(2) C(1) C(6) C(5) 0(2) no
C(2) C(1) C(7) C(8) -93.5(9) no
C(2) C(3) C(4) C(5) 1(3) no
C(3) C(2) C(1) C(6) -1(1) no
C(3) C(2) C(1) C(7) -178.4(8) no
C(3) C(4) C(5) C(6) -2(3) no
C(5) C(6) C(1) C(7) 177(1) no
C(6) C(1) C(7) C(8) 89.1(9) no
C(7) C(8) C(9) C(10) -61.0(9) no
C(7) C(8) C(9) C(14) 114.7(7) no
C(7) C(8) C(20) C(15) -113.5(8) no
C(7) C(8) C(20) C(19) 64(1) no
C(7) C(8) C(21) C(22) 163.3(6) no
C(8) C(9) C(10) C(11) 178.3(7) no
C(8) C(9) C(14) C(13) -178(1) no
C(8) C(9) C(14) C(15) 0.7(9) no
C(8) C(20) C(15) C(14) -3(1) no
C(8) C(20) C(15) C(16) 180(1) no
C(8) C(20) C(19) C(18) 179(1) no
C(8) C(21) C(22) C(23) -76.4(7) no
C(8) C(21) C(22) C(34) 37.6(8) no
C(8) C(21) C(22) C(35) 160.4(6) no
C(9) C(8) C(20) C(15) 2.8(8) no
C(9) C(8) C(20) C(19) 179.9(8) no
C(9) C(8) C(21) C(22) 41.3(9) no
C(9) C(10) C(11) C(12) -7(2) no
C(9) C(14) C(13) C(12) 8(4) no
C(9) C(14) C(15) C(16) 179(1) no
C(9) C(14) C(15) C(20) 1(1) no
C(10) C(9) C(8) C(20) -177.7(7) no
C(10) C(9) C(8) C(21) 58(1) no
C(10) C(9) C(14) C(13) -2(2) no
C(10) C(9) C(14) C(15) 176.7(7) no
C(10) C(11) C(12) C(13) 13(4) no
C(11) C(10) C(9) C(14) 3(1) no
C(11) C(12) C(13) C(14) -14(5) no
C(12) C(13) C(14) C(15) -171(3) no
C(13) C(14) C(15) C(16) -2(2) no
C(13) C(14) C(15) C(20) -180(1) no
C(14) C(9) C(8) C(20) -2.1(7) no
C(14) C(9) C(8) C(21) -126.3(7) no
C(14) C(15) C(16) C(17) -178(2) no
C(14) C(15) C(20) C(19) -179.9(8) no
C(15) C(16) C(17) C(18) 0(4) no
C(15) C(20) C(8) C(21) 130.1(8) no
C(15) C(20) C(19) C(18) -4(2) no
C(16) C(15) C(20) C(19) 2(2) no
C(16) C(17) C(18) C(19) -2(3) no
C(17) C(16) C(15) C(20) -0(2) no
C(17) C(18) C(19) C(20) 4(2) no
C(19) C(20) C(8) C(21) -53(1) no
C(20) C(8) C(21) C(22) -76.6(9) no
C(21) C(22) C(23) C(24) -55.8(8) no
C(21) C(22) C(23) C(28) 121.6(5) no
C(21) C(22) C(34) C(29) -119.6(6) no
C(21) C(22) C(34) C(33) 62.0(8) no
C(21) C(22) C(35) C(36) 161.6(5) no
C(22) C(23) C(24) C(25) 177.9(6) no
C(22) C(23) C(28) C(27) -179.2(6) no
C(22) C(23) C(28) C(29) 1.3(7) no
C(22) C(34) C(29) C(28) 0.9(7) no
C(22) C(34) C(29) C(30) -179.2(6) no
C(22) C(34) C(33) C(32) 178.6(6) no
C(22) C(35) C(36) C(37) -76.0(7) no
C(22) C(35) C(36) C(48) 40.1(7) no
C(22) C(35) C(36) C(49) 161.1(5) no
C(23) C(22) C(34) C(29) -0.1(6) no
C(23) C(22) C(34) C(33) -178.6(6) no
C(23) C(22) C(35) C(36) 41.2(7) no
C(23) C(24) C(25) C(26) 0(1) no
C(23) C(28) C(27) C(26) 1(1) no
C(23) C(28) C(29) C(30) 178.8(7) no
C(23) C(28) C(29) C(34) -1.3(7) no
C(24) C(23) C(22) C(34) -178.1(6) no
C(24) C(23) C(22) C(35) 59.8(8) no
C(24) C(23) C(28) C(27) -1.5(9) no
C(24) C(23) C(28) C(29) 179.0(5) no
C(24) C(25) C(26) C(27) -1(1) no
C(25) C(24) C(23) C(28) 0.7(9) no
C(25) C(26) C(27) C(28) -0(1) no
C(26) C(27) C(28) C(29) -179.3(7) no
C(27) C(28) C(29) C(30) -1(1) no
C(27) C(28) C(29) C(34) 179.2(7) no
C(28) C(23) C(22) C(34) -0.7(6) no
C(28) C(23) C(22) C(35) -122.8(5) no
C(28) C(29) C(30) C(31) -179.3(7) no
C(28) C(29) C(34) C(33) 179.5(6) no
C(29) C(30) C(31) C(32) -1(1) no
C(29) C(34) C(22) C(35) 123.4(6) no
C(29) C(34) C(33) C(32) 0.3(9) no
C(30) C(29) C(34) C(33) -0.6(9) no
C(30) C(31) C(32) C(33) 1(1) no
C(31) C(30) C(29) C(34) 1(1) no
C(31) C(32) C(33) C(34) -0(1) no
C(33) C(34) C(22) C(35) -55.1(8) no
C(34) C(22) C(35) C(36) -74.3(7) no
C(35) C(36) C(37) C(38) -54.5(8) no
C(35) C(36) C(37) C(42) 123.9(5) no
C(35) C(36) C(48) C(43) -120.9(5) no
C(35) C(36) C(48) C(47) 61.4(8) no
C(35) C(36) C(49) C(50) 163.1(5) no
C(36) C(37) C(38) C(39) -179.9(6) no
C(36) C(37) C(42) C(41) -179.6(6) no
C(36) C(37) C(42) C(43) -0.5(7) no
C(36) C(48) C(43) C(42) -0.8(7) no
C(36) C(48) C(43) C(44) -178.9(5) no
C(36) C(48) C(47) C(46) 179.1(6) no
C(36) C(49) C(50) C(51) -75.3(7) no
C(36) C(49) C(50) C(62) 39.5(8) no
C(36) C(49) C(50) C(63) 163.2(5) no
C(37) C(36) C(48) C(43) 0.5(6) no
C(37) C(36) C(48) C(47) -177.1(6) no
C(37) C(36) C(49) C(50) 41.5(7) no
C(37) C(38) C(39) C(40) -2(1) no
C(37) C(42) C(41) C(40) -0(1) no
C(37) C(42) C(43) C(44) 178.6(6) no
C(37) C(42) C(43) C(48) 0.8(7) no
C(38) C(37) C(36) C(48) -178.4(6) no
C(38) C(37) C(36) C(49) 62.5(8) no
C(38) C(37) C(42) C(41) -1(1) no
C(38) C(37) C(42) C(43) 178.1(5) no
C(38) C(39) C(40) C(41) 1(1) no
C(39) C(38) C(37) C(42) 2(1) no
C(39) C(40) C(41) C(42) 0(1) no
C(40) C(41) C(42) C(43) -178.9(7) no
C(41) C(42) C(43) C(44) -2(1) no
C(41) C(42) C(43) C(48) 179.8(7) no
C(42) C(37) C(36) C(48) -0.0(7) no
C(42) C(37) C(36) C(49) -119.1(5) no
C(42) C(43) C(44) C(45) -176.9(7) no
C(42) C(43) C(48) C(47) 177.1(5) no
C(43) C(44) C(45) C(46) -1(1) no
C(43) C(48) C(36) C(49) 121.9(5) no
C(43) C(48) C(47) C(46) 1.6(9) no
C(44) C(43) C(48) C(47) -0.9(9) no
C(44) C(45) C(46) C(47) 2(1) no
C(45) C(44) C(43) C(48) 1(1) no
C(45) C(46) C(47) C(48) -2(1) no
C(47) C(48) C(36) C(49) -55.8(8) no
C(48) C(36) C(49) C(50) -72.7(7) no
C(49) C(50) C(51) C(52) -53.5(8) no
C(49) C(50) C(51) C(56) 124.6(6) no
C(49) C(50) C(62) C(57) -121.7(6) no
C(49) C(50) C(62) C(61) 63.2(8) no
C(49) C(50) C(63) C(64) 159.9(5) no
C(50) C(51) C(52) C(53) 179.3(6) no
C(50) C(51) C(56) C(55) -178.8(6) no
C(50) C(51) C(56) C(57) 0.0(7) no
C(50) C(62) C(57) C(56) 1.4(7) no
C(50) C(62) C(57) C(58) -177.1(6) no
C(50) C(62) C(61) C(60) 177.6(6) no
C(50) C(63) C(64) C(65) -78.0(7) no
C(50) C(63) C(64) C(76) 40.2(8) no
C(50) C(63) C(64) C(77) 161.8(5) no
C(51) C(50) C(62) C(57) -1.3(6) no
C(51) C(50) C(62) C(61) -176.4(6) no
C(51) C(50) C(63) C(64) 39.4(8) no
C(51) C(52) C(53) C(54) -1(1) no
C(51) C(56) C(55) C(54) -1(1) no
C(51) C(56) C(57) C(58) 177.5(7) no
C(51) C(56) C(57) C(62) -0.9(7) no
C(52) C(51) C(50) C(62) -177.4(6) no
C(52) C(51) C(50) C(63) 62.8(8) no
C(52) C(51) C(56) C(55) -0.5(9) no
C(52) C(51) C(56) C(57) 178.3(6) no
C(52) C(53) C(54) C(55) -0(1) no
C(53) C(52) C(51) C(56) 1.3(9) no
C(53) C(54) C(55) C(56) 1(1) no
C(54) C(55) C(56) C(57) -179.2(8) no
C(55) C(56) C(57) C(58) -4(1) no
C(55) C(56) C(57) C(62) 177.7(7) no
C(56) C(51) C(50) C(62) 0.7(6) no
C(56) C(51) C(50) C(63) -119.1(6) no
C(56) C(57) C(58) C(59) -178.2(8) no
C(56) C(57) C(62) C(61) 176.9(6) no
C(57) C(58) C(59) C(60) 0(1) no
C(57) C(62) C(50) C(63) 118.9(6) no
C(57) C(62) C(61) C(60) 3(1) no
C(58) C(57) C(62) C(61) -2(1) no
C(58) C(59) C(60) C(61) 1(2) no
C(59) C(58) C(57) C(62) -0(1) no
C(59) C(60) C(61) C(62) -3(1) no
C(61) C(62) C(50) C(63) -56.2(8) no
C(62) C(50) C(63) C(64) -73.8(7) no
C(63) C(64) C(65) C(66) -52.0(9) no
C(63) C(64) C(65) C(70) 128.4(6) no
C(63) C(64) C(76) C(71) -125.6(6) no
C(63) C(64) C(76) C(75) 58.9(9) no
C(63) C(64) C(77) C(78) 173.8(6) no
C(64) C(65) C(66) C(67) -179.3(6) no
C(64) C(65) C(70) C(69) -179.4(6) no
C(64) C(65) C(70) C(71) -0.9(7) no
C(64) C(76) C(71) C(70) 2.2(7) no
C(64) C(76) C(71) C(72) -176.9(6) no
C(64) C(76) C(75) C(74) 176.7(6) no
C(64) C(77) C(78) C(79) -91.3(9) no
C(64) C(77) C(78) C(83) 89.6(8) no
C(65) C(64) C(76) C(71) -2.6(6) no
C(65) C(64) C(76) C(75) -178.0(6) no
C(65) C(64) C(77) C(78) 53.0(8) no
C(65) C(66) C(67) C(68) -1(1) no
C(65) C(70) C(69) C(68) -1(1) no
C(65) C(70) C(71) C(72) 178.2(7) no
C(65) C(70) C(71) C(76) -0.8(7) no
C(66) C(65) C(64) C(76) -178.3(7) no
C(66) C(65) C(64) C(77) 64.2(8) no
C(66) C(65) C(70) C(69) 1(1) no
C(66) C(65) C(70) C(71) 179.4(6) no
C(66) C(67) C(68) C(69) 1(1) no
C(67) C(66) C(65) C(70) 0(1) no
C(67) C(68) C(69) C(70) -0(1) no
C(68) C(69) C(70) C(71) -179.2(7) no
C(69) C(70) C(71) C(72) -3(1) no
C(69) C(70) C(71) C(76) 177.5(6) no
C(70) C(65) C(64) C(76) 2.1(6) no
C(70) C(65) C(64) C(77) -115.4(6) no
C(70) C(71) C(72) C(73) -178.2(7) no
C(70) C(71) C(76) C(75) 178.2(6) no
C(71) C(72) C(73) C(74) -1(1) no
C(71) C(76) C(64) C(77) 115.7(6) no
C(71) C(76) C(75) C(74) 2(1) no
C(72) C(71) C(76) C(75) -1(1) no
C(72) C(73) C(74) C(75) 2(1) no
C(73) C(72) C(71) C(76) 1(1) no
C(73) C(74) C(75) C(76) -2(1) no
C(75) C(76) C(64) C(77) -59.8(8) no
C(76) C(64) C(77) C(78) -60.0(8) no
C(77) C(78) C(79) C(80) -177.6(8) no
C(77) C(78) C(83) C(82) 179.5(8) no
C(78) C(79) C(80) C(81) -2(2) no
C(78) C(83) C(82) C(81) -1(2) no
C(79) C(78) C(83) C(82) 0(1) no
C(79) C(80) C(81) C(82) 1(2) no
C(80) C(79) C(78) C(83) 2(1) no
C(80) C(81) C(82) C(83) 0(2) no

loop_
_cod_related_entry_id
_cod_related_entry_database
_cod_related_entry_code
1 ChemSpider 17290032
